data_7011264
loop_
_publ_author_name
'Vasile Berceanc'
'Crina Crainic'
'Ionel Haiduc'
'Mary F. Mahon'
'Kieran C. Molloy'
'Monica M. Venter'
'Paul J. Wilson'

_publ_section_title
;
 The structural chemistry of organotin derivatives of
 5-mercapto-3-phenyl-1,3,4-thiadiazoline-2-thione: supramolecular
 structures involving intermolecular SnS, N--HS or SS interactions
;
_journal_issue 6
_journal_name_full 'J. Chem. Soc., Dalton Trans.'
_journal_page_first 1036
_journal_page_last 1045
_journal_paper_doi 10.1039/b109726a
_journal_year 2002
_chemical_formula_sum 'C16 H18 N3 S3 Sn'
_chemical_formula_weight 467.20
_chemical_name_systematic
;
?
;
_space_group_IT_number 2
_symmetry_cell_setting triclinic
_symmetry_space_group_name_Hall '-P 1'
_symmetry_space_group_name_H-M 'P -1'
_atom_sites_solution_hydrogens geom
_atom_sites_solution_primary direct
_atom_sites_solution_secondary difmap
_audit_creation_method SHELXL-97
_cell_angle_alpha 105.2220(18)
_cell_angle_beta 96.477(2)
_cell_angle_gamma 119.3620(16)
_cell_formula_units_Z 2
_cell_length_a 9.5700(3)
_cell_length_b 9.6900(3)
_cell_length_c 12.5000(4)
_cell_measurement_reflns_used 25
_cell_measurement_temperature 170(2)
_cell_measurement_theta_max 18
_cell_measurement_theta_min 12
_cell_volume 933.74(6)
_computing_data_reduction 'Denzo and Scalepack (otwinowski & Minor, 1997'
_computing_molecular_graphics 'ORTEX (P.McArdle, 1995)'
_computing_publication_material 'SHELXL-97/2 (Sheldrick,1997)'
_computing_structure_refinement 'SHELXL-97 (Sheldrick, 1997)'
_computing_structure_solution 'SHELXS-97 (Sheldrick, 1990)'
_diffrn_ambient_temperature 170(2)
_diffrn_measured_fraction_theta_full 0.991
_diffrn_measured_fraction_theta_max 0.991
_diffrn_measurement_device_type KappaCCD
_diffrn_measurement_method KappaCCD
_diffrn_radiation_monochromator graphite
_diffrn_radiation_source 'fine-focus sealed tube'
_diffrn_radiation_type MoK\a
_diffrn_radiation_wavelength 0.71069
_diffrn_reflns_av_R_equivalents 0.0384
_diffrn_reflns_av_sigmaI/netI 0.0565
_diffrn_reflns_limit_h_max 12
_diffrn_reflns_limit_h_min 0
_diffrn_reflns_limit_k_max 10
_diffrn_reflns_limit_k_min -12
_diffrn_reflns_limit_l_max 15
_diffrn_reflns_limit_l_min -16
_diffrn_reflns_number 12587
_diffrn_reflns_theta_full 27.50
_diffrn_reflns_theta_max 27.50
_diffrn_reflns_theta_min 3.63
_exptl_absorpt_coefficient_mu 1.705
_exptl_absorpt_correction_type none
_exptl_crystal_colour Colourless
_exptl_crystal_density_diffrn 1.662
_exptl_crystal_density_method 'not measured'
_exptl_crystal_description Block
_exptl_crystal_F_000 466
_exptl_crystal_size_max 0.10
_exptl_crystal_size_mid 0.10
_exptl_crystal_size_min 0.10
_refine_diff_density_max 0.417
_refine_diff_density_min -0.509
_refine_diff_density_rms 0.103
_refine_ls_extinction_coef 0.0039(5)
_refine_ls_extinction_expression Fc^*^=kFc[1+0.001xFc^2^\l^3^/sin(2\q)]^-1/4^
_refine_ls_extinction_method SHELXL
_refine_ls_goodness_of_fit_ref 1.005
_refine_ls_hydrogen_treatment mixed
_refine_ls_matrix_type full
_refine_ls_number_parameters 212
_refine_ls_number_reflns 4265
_refine_ls_number_restraints 0
_refine_ls_restrained_S_all 1.005
_refine_ls_R_factor_all 0.0407
_refine_ls_R_factor_gt 0.0302
_refine_ls_shift/su_max 0.006
_refine_ls_shift/su_mean 0.000
_refine_ls_structure_factor_coef Fsqd
_refine_ls_weighting_details 'calc w=1/[\s^2^(Fo^2^)+(0.0081P)^2^+0.4083P] where P=(Fo^2^+2Fc^2^)/3'
_refine_ls_weighting_scheme calc
_refine_ls_wR_factor_gt 0.0550
_refine_ls_wR_factor_ref 0.0589
_reflns_number_gt 3677
_reflns_number_total 4265
_reflns_threshold_expression >2sigma(I)
_cod_data_source_file b109726a.txt
_cod_data_source_block k00kcm17
_cod_depositor_comments
;
The following automatic conversions were performed:
'_symmetry_cell_setting' value 'Triclinic' changed to 'triclinic'
according to '/home/adriana/struct/CIF-dictionaries/cif_core.dic'
dictionary named 'cif_core.dic' version 2.4.1 from 2010-06-29.

Automatic conversion script
Id: cif_fix_enum 1555 2011-01-17 13:19:09Z saulius 

The following automatic conversions were performed:
'_atom_site_symetry_multiplicity' tag replaced with
'_atom_site_symmetry_multiplicity'.

Automatic conversion script
Id: cif_correct_tags 1440 2010-10-19 06:21:57Z saulius 
;
_cod_original_cell_volume 933.74(5)
_cod_original_sg_symbol_H-M P-1
_cod_database_code 7011264

loop_
_symmetry_equiv_pos_as_xyz
'x, y, z'
'-x, -y, -z'

loop_
_atom_site_label
_atom_site_type_symbol
_atom_site_fract_x
_atom_site_fract_y
_atom_site_fract_z
_atom_site_U_iso_or_equiv
_atom_site_adp_type
_atom_site_occupancy
_atom_site_symmetry_multiplicity
_atom_site_calc_flag
_atom_site_refinement_flags
_atom_site_disorder_assembly
_atom_site_disorder_group
Sn1 Sn 0.13873(2) 0.30273(2) 0.374821(14) 0.02073(8) Uani 1 1 d . . .
S1 S 0.35939(8) 0.35391(9) 0.54981(6) 0.02456(16) Uani 1 1 d . . .
S2 S 0.36626(8) 0.38139(8) 0.79672(5) 0.02462(15) Uani 1 1 d . . .
S3 S 0.16777(10) 0.31739(11) 0.96833(6) 0.03750(19) Uani 1 1 d . . .
N1 N 0.1086(2) 0.3051(3) 0.64638(17) 0.0206(5) Uani 1 1 d . . .
N2 N 0.0684(2) 0.2989(3) 0.75030(17) 0.0206(5) Uani 1 1 d . . .
N3 N -0.0924(3) 0.2306(3) 0.19813(19) 0.0271(5) Uani 1 1 d . . .
C1 C 0.1881(3) 0.5532(3) 0.4374(2) 0.0305(6) Uani 1 1 d . . .
H1A H 0.0828 0.5481 0.4202 0.046 Uiso 1 1 calc R . .
H1B H 0.2637 0.6217 0.3995 0.046 Uiso 1 1 calc R . .
H1C H 0.2404 0.6052 0.5212 0.046 Uiso 1 1 calc R . .
C2 C -0.0762(3) 0.0891(3) 0.3839(2) 0.0255(6) Uani 1 1 d . . .
H2A H -0.1513 0.1228 0.4102 0.038 Uiso 1 1 calc R . .
H2B H -0.0415 0.0477 0.4385 0.038 Uiso 1 1 calc R . .
H2C H -0.1346 -0.0015 0.3071 0.038 Uiso 1 1 calc R . .
C3 C 0.2576(3) 0.2451(3) 0.2512(2) 0.0285(6) Uani 1 1 d . . .
H3A H 0.1942 0.1218 0.2087 0.043 Uiso 1 1 calc R . .
H3B H 0.3719 0.2843 0.2914 0.043 Uiso 1 1 calc R . .
H3C H 0.2614 0.3027 0.1968 0.043 Uiso 1 1 calc R . .
C4 C 0.2613(3) 0.3436(3) 0.6577(2) 0.0196(5) Uani 1 1 d . . .
C5 C 0.1856(3) 0.3301(3) 0.8401(2) 0.0231(6) Uani 1 1 d . . .
C6 C -0.1047(3) 0.2373(3) 0.7451(2) 0.0224(6) Uani 1 1 d . . .
C7 C -0.1431(3) 0.3283(4) 0.8281(2) 0.0287(6) Uani 1 1 d . . .
H7 H -0.0571 0.4306 0.8891 0.034 Uiso 1 1 calc R . .
C8 C -0.3105(4) 0.2663(4) 0.8200(3) 0.0368(7) Uani 1 1 d . . .
H8 H -0.3399 0.3259 0.8766 0.044 Uiso 1 1 calc R . .
C9 C -0.4347(4) 0.1188(4) 0.7302(3) 0.0395(7) Uani 1 1 d . . .
H9 H -0.5489 0.0777 0.7254 0.047 Uiso 1 1 calc R . .
C10 C -0.3941(3) 0.0310(4) 0.6478(3) 0.0334(7) Uani 1 1 d . . .
H10 H -0.4801 -0.0700 0.5859 0.040 Uiso 1 1 calc R . .
C11 C -0.2280(3) 0.0900(3) 0.6552(2) 0.0262(6) Uani 1 1 d . . .
H11 H -0.1991 0.0296 0.5988 0.031 Uiso 1 1 calc R . .
C12 C -0.1985(4) 0.2801(4) 0.2096(3) 0.0439(8) Uani 1 1 d . . .
H12 H -0.1634 0.3798 0.2736 0.053 Uiso 1 1 calc R . .
C13 C -0.3564(4) 0.1961(4) 0.1347(3) 0.0478(9) Uani 1 1 d . . .
H13 H -0.4258 0.2391 0.1479 0.057 Uiso 1 1 calc R . .
C14 C -0.4143(3) 0.0499(3) 0.0407(2) 0.0270(6) Uani 1 1 d . . .
C15 C -0.3037(4) -0.0013(5) 0.0278(3) 0.0498(9) Uani 1 1 d . . .
H15 H -0.3356 -0.1011 -0.0351 0.060 Uiso 1 1 calc R . .
C16 C -0.1468(4) 0.0921(5) 0.1061(3) 0.0476(9) Uani 1 1 d . . .
H16 H -0.0728 0.0549 0.0934 0.057 Uiso 1 1 calc R . .

loop_
_atom_site_aniso_label
_atom_site_aniso_U_11
_atom_site_aniso_U_22
_atom_site_aniso_U_33
_atom_site_aniso_U_23
_atom_site_aniso_U_13
_atom_site_aniso_U_12
Sn1 0.01919(11) 0.01899(11) 0.02005(12) 0.00689(8) 0.00507(8) 0.00787(8)
S1 0.0177(3) 0.0323(4) 0.0207(4) 0.0097(3) 0.0052(3) 0.0116(3)
S2 0.0204(3) 0.0298(4) 0.0187(3) 0.0065(3) 0.0000(3) 0.0124(3)
S3 0.0433(4) 0.0542(5) 0.0190(4) 0.0161(4) 0.0088(3) 0.0280(4)
N1 0.0214(11) 0.0239(12) 0.0166(11) 0.0084(9) 0.0052(9) 0.0121(10)
N2 0.0214(11) 0.0247(12) 0.0152(11) 0.0067(9) 0.0054(9) 0.0125(9)
N3 0.0253(12) 0.0272(13) 0.0254(13) 0.0110(11) 0.0028(10) 0.0120(10)
C1 0.0286(14) 0.0211(14) 0.0333(16) 0.0069(13) -0.0003(13) 0.0109(12)
C2 0.0217(13) 0.0210(14) 0.0249(15) 0.0095(12) 0.0028(11) 0.0055(11)
C3 0.0249(14) 0.0332(16) 0.0227(15) 0.0084(13) 0.0069(12) 0.0135(13)
C4 0.0191(13) 0.0169(13) 0.0188(13) 0.0062(11) 0.0023(10) 0.0078(11)
C5 0.0232(13) 0.0217(14) 0.0198(14) 0.0050(11) 0.0027(11) 0.0110(11)
C6 0.0222(13) 0.0274(15) 0.0213(14) 0.0113(12) 0.0084(11) 0.0143(12)
C7 0.0264(14) 0.0320(16) 0.0222(15) 0.0051(12) 0.0063(12) 0.0145(13)
C8 0.0350(16) 0.0464(19) 0.0366(18) 0.0140(15) 0.0179(15) 0.0265(15)
C9 0.0215(15) 0.0442(19) 0.051(2) 0.0184(17) 0.0131(15) 0.0158(14)
C10 0.0250(15) 0.0285(16) 0.0345(17) 0.0073(13) 0.0022(13) 0.0094(13)
C11 0.0274(14) 0.0240(15) 0.0238(15) 0.0069(12) 0.0058(12) 0.0128(12)
C12 0.0397(18) 0.0212(16) 0.055(2) 0.0003(15) -0.0081(16) 0.0166(14)
C13 0.0314(16) 0.0264(17) 0.067(2) -0.0021(16) -0.0150(16) 0.0180(14)
C14 0.0232(14) 0.0336(16) 0.0250(15) 0.0160(13) 0.0044(12) 0.0140(13)
C15 0.0347(17) 0.075(2) 0.0225(17) -0.0113(16) -0.0015(14) 0.0340(18)
C16 0.0327(17) 0.074(2) 0.0274(17) -0.0025(17) 0.0017(14) 0.0346(17)

loop_
_atom_type_symbol
_atom_type_description
_atom_type_scat_dispersion_real
_atom_type_scat_dispersion_imag
_atom_type_scat_source
C C 0.0033 0.0016 'International Tables Vol C Tables 4.2.6.8 and 6.1.1.4'
H H 0.0000 0.0000 'International Tables Vol C Tables 4.2.6.8 and 6.1.1.4'
N N 0.0061 0.0033 'International Tables Vol C Tables 4.2.6.8 and 6.1.1.4'
S S 0.1246 0.1234 'International Tables Vol C Tables 4.2.6.8 and 6.1.1.4'
Sn Sn -0.6537 1.4246 'International Tables Vol C Tables 4.2.6.8 and 6.1.1.4'

loop_
_geom_angle_atom_site_label_1
_geom_angle_atom_site_label_2
_geom_angle_atom_site_label_3
_geom_angle
_geom_angle_site_symmetry_1
_geom_angle_site_symmetry_3
_geom_angle_publ_flag
C2 Sn1 C1 122.82(11) . . ?
C2 Sn1 C3 115.59(10) . . ?
C1 Sn1 C3 118.54(11) . . ?
C2 Sn1 S1 98.51(7) . . ?
C1 Sn1 S1 95.31(8) . . ?
C3 Sn1 S1 93.52(7) . . ?
C4 S1 Sn1 103.34(8) . . ?
C5 S2 C4 90.55(12) . . ?
C4 N1 N2 109.9(2) . . ?
C5 N2 N1 118.33(19) . . ?
C5 N2 C6 125.8(2) . . ?
N1 N2 C6 115.40(19) . . ?
C12 N3 C16 115.3(2) . . ?
N1 C4 S1 125.82(19) . . ?
N1 C4 S2 113.81(18) . . ?
S1 C4 S2 120.35(14) . . ?
N2 C5 S3 128.47(19) . . ?
N2 C5 S2 107.28(17) . . ?
S3 C5 S2 124.21(15) . . ?
C11 C6 C7 121.6(2) . . ?
C11 C6 N2 118.7(2) . . ?
C7 C6 N2 119.8(2) . . ?
C8 C7 C6 118.3(3) . . ?
C9 C8 C7 120.5(3) . . ?
C10 C9 C8 120.4(3) . . ?
C9 C10 C11 119.9(3) . . ?
C6 C11 C10 119.4(2) . . ?
N3 C12 C13 124.2(3) . . ?
C12 C13 C14 120.4(3) . . ?
C13 C14 C15 115.6(2) . . ?
C13 C14 C14 122.8(3) . 2_455 ?
C15 C14 C14 121.5(3) . 2_455 ?
C16 C15 C14 120.1(3) . . ?
N3 C16 C15 124.3(3) . . ?

loop_
_geom_bond_atom_site_label_1
_geom_bond_atom_site_label_2
_geom_bond_distance
_geom_bond_site_symmetry_2
_geom_bond_publ_flag
Sn1 C2 2.128(2) . ?
Sn1 C1 2.126(3) . ?
Sn1 C3 2.136(2) . ?
Sn1 S1 2.6174(7) . ?
S1 C4 1.725(2) . ?
S2 C5 1.744(3) . ?
S2 C4 1.753(2) . ?
S3 C5 1.661(3) . ?
N1 C4 1.298(3) . ?
N1 N2 1.404(3) . ?
N2 C5 1.347(3) . ?
N2 C6 1.446(3) . ?
N3 C12 1.324(3) . ?
N3 C16 1.329(4) . ?
C6 C11 1.378(4) . ?
C6 C7 1.383(3) . ?
C7 C8 1.388(4) . ?
C8 C9 1.380(4) . ?
C9 C10 1.375(4) . ?
C10 C11 1.382(4) . ?
C12 C13 1.378(4) . ?
C13 C14 1.381(4) . ?
C14 C15 1.380(4) . ?
C14 C14 1.487(5) 2_455 ?
C15 C16 1.379(4) . ?
